data_4107876
loop_
_publ_author_name
'Lei Jiao'
'Siyu Ye'
'Zhi-Xiang Yu'

_publ_section_title
;
 Rh(I)-Catalyzed Intramolecular [3 + 2] Cycloaddition of
 trans-Vinylcyclopropane-enes
;
_journal_name_full 'Journal of the American Chemical Society'
_journal_page_first 7178
_journal_page_last 7179
_journal_paper_doi 10.1021/ja8008715
_journal_volume 130
_journal_year 2008
_chemical_formula_sum 'C18 H25 N O2 S'
_chemical_formula_weight 319.45
_chemical_name_systematic
; 
 ? 
;
_space_group_IT_number 14
_symmetry_cell_setting monoclinic
_symmetry_space_group_name_Hall '-P 2yn'
_symmetry_space_group_name_H-M 'P 1 21/n 1'
_atom_sites_solution_hydrogens geom
_atom_sites_solution_primary direct
_atom_sites_solution_secondary difmap
_audit_creation_method SHELXL-97
_cell_angle_alpha 90.00
_cell_angle_beta 110.89(3)
_cell_angle_gamma 90.00
_cell_formula_units_Z 4
_cell_length_a 10.304(2)
_cell_length_b 13.205(3)
_cell_length_c 13.799(3)
_cell_measurement_reflns_used 12934
_cell_measurement_temperature 293(2)
_cell_measurement_theta_max 27.48
_cell_measurement_theta_min 2.14
_cell_volume 1754.1(7)
_computing_cell_refinement Rapid-AUTO
_computing_data_collection 'Rapid-AUTO (Rigaku,2000)'
_computing_data_reduction 'CrystalStructure (Rigaku/MSC,2000)'
_computing_molecular_graphics 'Siemens SHELXTL V4.2,(Sheldrick,1990)'
_computing_publication_material SHELXL-97,(Sheldrick,1997)
_computing_structure_refinement SHELXL-97,(Sheldrick,1997)
_computing_structure_solution SHELXS-97,(Sheldrick,1997)
_diffrn_ambient_temperature 293(2)
_diffrn_detector_area_resol_mean 10.00
_diffrn_measured_fraction_theta_full 0.994
_diffrn_measured_fraction_theta_max 0.994
_diffrn_measurement_device_type 'Rigaku RAXIS RAPID IP'
_diffrn_measurement_method \W
_diffrn_radiation_monochromator graphite
_diffrn_radiation_source 'fine-focus sealed tube'
_diffrn_radiation_type MoK\a
_diffrn_radiation_wavelength 0.71073
_diffrn_reflns_av_R_equivalents 0.05651297
_diffrn_reflns_av_sigmaI/netI 0.0847
_diffrn_reflns_limit_h_max 13
_diffrn_reflns_limit_h_min -13
_diffrn_reflns_limit_k_max 17
_diffrn_reflns_limit_k_min -17
_diffrn_reflns_limit_l_max 16
_diffrn_reflns_limit_l_min -17
_diffrn_reflns_number 12934
_diffrn_reflns_theta_full 27.48
_diffrn_reflns_theta_max 27.48
_diffrn_reflns_theta_min 2.14
_diffrn_standards_decay_% 0
_diffrn_standards_interval_count 0
_diffrn_standards_interval_time 0
_diffrn_standards_number 0
_exptl_absorpt_coefficient_mu 0.191
_exptl_absorpt_correction_T_max 0.9274
_exptl_absorpt_correction_T_min 0.8938
_exptl_absorpt_correction_type empirical
_exptl_absorpt_process_details
; 
                                  HIGASHI, T. (1995). Abscor-empirical
                                  Absorption Correction based on Fourier
                                  Series Approximation.
                                  Rigaku Corporation,Tokyo,Japan.
;
_exptl_crystal_colour colorless
_exptl_crystal_density_diffrn 1.210
_exptl_crystal_description block
_exptl_crystal_F_000 688
_exptl_crystal_size_max 0.60
_exptl_crystal_size_mid 0.40
_exptl_crystal_size_min 0.40
_refine_diff_density_max 0.269
_refine_diff_density_min -0.302
_refine_diff_density_rms 0.054
_refine_ls_extinction_method none
_refine_ls_goodness_of_fit_ref 0.974
_refine_ls_hydrogen_treatment mixed
_refine_ls_matrix_type full
_refine_ls_number_parameters 218
_refine_ls_number_reflns 3998
_refine_ls_number_restraints 0
_refine_ls_restrained_S_all 0.974
_refine_ls_R_factor_all 0.1189
_refine_ls_R_factor_gt 0.0577
_refine_ls_shift/su_max 0.001
_refine_ls_shift/su_mean 0.000
_refine_ls_structure_factor_coef Fsqd
_refine_ls_weighting_details 'calc w=1/[\s^2^(Fo^2^)+(0.0550P)^2^+0.0000P] where P=(Fo^2^+2Fc^2^)/3'
_refine_ls_weighting_scheme calc
_refine_ls_wR_factor_gt 0.1258
_refine_ls_wR_factor_ref 0.1400
_reflns_number_gt 1865
_reflns_number_total 3998
_reflns_threshold_expression >2sigma(I)
_cod_data_source_file ja8008715-file004.cif
_cod_data_source_block 8304
_cod_original_cell_volume 1754.3(6)
_cod_database_code 4107876

loop_
_symmetry_equiv_pos_as_xyz
'x, y, z'
'-x+1/2, y+1/2, -z+1/2'
'-x, -y, -z'
'x-1/2, -y-1/2, z-1/2'

loop_
_atom_site_label
_atom_site_type_symbol
_atom_site_fract_x
_atom_site_fract_y
_atom_site_fract_z
_atom_site_U_iso_or_equiv
_atom_site_adp_type
_atom_site_occupancy
_atom_site_symmetry_multiplicity
_atom_site_calc_flag
_atom_site_refinement_flags
C1 C 0.7393(3) 0.34798(19) 1.07578(19) 0.0633(7) Uani 1 1 d .
H1A H 0.7782 0.3763 1.1451 0.076 Uiso 1 1 calc R
H1B H 0.6701 0.2975 1.0742 0.076 Uiso 1 1 calc R
C3 C 0.7420(3) 0.53604(19) 1.02579(19) 0.0696(8) Uani 1 1 d .
H3A H 0.6830 0.5784 1.0502 0.084 Uiso 1 1 calc R
H3B H 0.8332 0.5316 1.0796 0.084 Uiso 1 1 calc R
C4 C 0.7516(3) 0.5780(2) 0.9253(2) 0.0659(7) Uani 1 1 d .
C5 C 0.7998(3) 0.4853(2) 0.8818(2) 0.0637(7) Uani 1 1 d .
C6 C 0.7109(3) 0.39758(19) 0.89919(19) 0.0573(7) Uani 1 1 d .
C7 C 0.7869(3) 0.29668(18) 0.92914(18) 0.0620(7) Uani 1 1 d .
H7A H 0.7229 0.2401 0.9082 0.074 Uiso 1 1 calc R
H7B H 0.8576 0.2892 0.8984 0.074 Uiso 1 1 calc R
C8 C 0.7957(4) 0.4941(2) 0.7726(2) 0.0971(10) Uani 1 1 d .
H8A H 0.7015 0.5038 0.7267 0.146 Uiso 1 1 calc R
H8B H 0.8321 0.4333 0.7538 0.146 Uiso 1 1 calc R
H8C H 0.8510 0.5509 0.7673 0.146 Uiso 1 1 calc R
C9 C 0.6145(3) 0.6188(2) 0.8525(2) 0.0733(8) Uani 1 1 d .
H9 H 0.5363 0.5790 0.8429 0.088 Uiso 1 1 calc R
C10 C 0.5951(3) 0.7029(2) 0.8025(2) 0.0716(8) Uani 1 1 d .
H10 H 0.6724 0.7437 0.8129 0.086 Uiso 1 1 calc R
C11 C 0.4577(3) 0.7411(2) 0.7285(2) 0.0893(9) Uani 1 1 d .
H11A H 0.4593 0.7420 0.6593 0.134 Uiso 1 1 calc R
H11B H 0.4416 0.8083 0.7481 0.134 Uiso 1 1 calc R
H11C H 0.3846 0.6971 0.7309 0.134 Uiso 1 1 calc R
C12 C 0.8445(2) 0.10743(17) 1.10125(18) 0.0534(6) Uani 1 1 d .
C13 C 0.8262(3) 0.03864(19) 1.02290(19) 0.0634(7) Uani 1 1 d .
H13 H 0.8715 0.0477 0.9761 0.076 Uiso 1 1 calc R
C14 C 0.7406(3) -0.04391(19) 1.0136(2) 0.0695(7) Uani 1 1 d .
H14 H 0.7301 -0.0905 0.9607 0.083 Uiso 1 1 calc R
C15 C 0.6696(3) -0.05923(19) 1.0812(2) 0.0632(7) Uani 1 1 d .
C16 C 0.6909(3) 0.0112(2) 1.1594(2) 0.0697(8) Uani 1 1 d .
H16 H 0.6453 0.0026 1.2061 0.084 Uiso 1 1 calc R
C17 C 0.7768(3) 0.09368(19) 1.17092(19) 0.0634(7) Uani 1 1 d .
H17 H 0.7893 0.1395 1.2247 0.076 Uiso 1 1 calc R
C18 C 0.5764(3) -0.1490(2) 1.0696(2) 0.0877(9) Uani 1 1 d .
H18A H 0.4887 -0.1270 1.0719 0.132 Uiso 1 1 calc R
H18B H 0.6187 -0.1958 1.1251 0.132 Uiso 1 1 calc R
H18C H 0.5619 -0.1815 1.0044 0.132 Uiso 1 1 calc R
N1 N 0.84902(19) 0.30445(14) 1.04233(14) 0.0533(5) Uani 1 1 d .
O1 O 1.04679(19) 0.19243(14) 1.06207(17) 0.0885(6) Uani 1 1 d .
O2 O 0.9947(2) 0.24963(14) 1.21530(14) 0.0901(7) Uani 1 1 d .
S1 S 0.94803(7) 0.21579(5) 1.11062(6) 0.0648(2) Uani 1 1 d .
C2 C 0.6779(3) 0.43000(18) 0.99556(19) 0.0573(7) Uani 1 1 d .
H6 H 0.629(3) 0.3899(18) 0.8327(18) 0.077(8) Uiso 1 1 d .
H5 H 0.905(3) 0.4715(18) 0.9354(17) 0.077(7) Uiso 1 1 d .
H4 H 0.820(2) 0.6341(17) 0.9401(17) 0.066(7) Uiso 1 1 d .
H2 H 0.578(2) 0.4325(16) 0.9800(16) 0.060(7) Uiso 1 1 d .

loop_
_atom_site_aniso_label
_atom_site_aniso_U_11
_atom_site_aniso_U_22
_atom_site_aniso_U_33
_atom_site_aniso_U_23
_atom_site_aniso_U_13
_atom_site_aniso_U_12
C1 0.0725(18) 0.0577(16) 0.0639(16) 0.0009(13) 0.0293(14) 0.0009(14)
C3 0.0703(18) 0.0676(17) 0.0663(17) -0.0014(15) 0.0187(14) -0.0060(15)
C4 0.0602(17) 0.0557(16) 0.0781(19) -0.0013(14) 0.0200(14) -0.0118(14)
C5 0.0575(16) 0.0727(18) 0.0629(17) 0.0064(14) 0.0240(13) -0.0040(15)
C6 0.0542(15) 0.0564(15) 0.0554(15) 0.0048(13) 0.0123(13) -0.0031(13)
C7 0.0771(18) 0.0560(16) 0.0560(15) 0.0000(12) 0.0276(13) -0.0002(14)
C8 0.130(3) 0.092(2) 0.083(2) 0.0057(18) 0.055(2) 0.012(2)
C9 0.0614(17) 0.0595(17) 0.095(2) 0.0108(16) 0.0237(15) -0.0031(14)
C10 0.0686(18) 0.0649(18) 0.0837(19) 0.0145(15) 0.0303(15) 0.0024(15)
C11 0.077(2) 0.089(2) 0.106(2) 0.0332(19) 0.0382(18) 0.0199(18)
C12 0.0575(15) 0.0488(14) 0.0566(15) 0.0062(12) 0.0237(12) 0.0067(12)
C13 0.0704(18) 0.0604(16) 0.0685(17) -0.0027(14) 0.0361(14) 0.0010(14)
C14 0.0826(19) 0.0544(16) 0.0757(17) -0.0114(14) 0.0336(16) -0.0004(15)
C15 0.0651(17) 0.0521(15) 0.0728(17) 0.0117(14) 0.0252(14) 0.0049(13)
C16 0.089(2) 0.0671(17) 0.0656(17) 0.0147(15) 0.0429(15) 0.0081(17)
C17 0.087(2) 0.0493(15) 0.0571(16) 0.0034(12) 0.0300(14) 0.0030(14)
C18 0.090(2) 0.0663(19) 0.101(2) 0.0165(17) 0.0271(18) -0.0094(17)
N1 0.0517(11) 0.0535(12) 0.0539(12) 0.0040(10) 0.0178(9) 0.0032(10)
O1 0.0574(11) 0.0771(13) 0.1405(17) 0.0178(13) 0.0470(12) 0.0091(10)
O2 0.1007(15) 0.0734(12) 0.0633(12) 0.0056(10) -0.0109(10) -0.0069(12)
S1 0.0567(4) 0.0570(4) 0.0737(5) 0.0078(4) 0.0147(3) 0.0003(3)
C2 0.0524(16) 0.0524(15) 0.0684(17) 0.0009(13) 0.0230(13) -0.0022(12)

loop_
_atom_type_symbol
_atom_type_description
_atom_type_scat_dispersion_real
_atom_type_scat_dispersion_imag
_atom_type_scat_source
C C 0.0033 0.0016 'International Tables Vol C Tables 4.2.6.8 and 6.1.1.4'
H H 0.0000 0.0000 'International Tables Vol C Tables 4.2.6.8 and 6.1.1.4'
N N 0.0061 0.0033 'International Tables Vol C Tables 4.2.6.8 and 6.1.1.4'
O O 0.0106 0.0060 'International Tables Vol C Tables 4.2.6.8 and 6.1.1.4'
S S 0.1246 0.1234 'International Tables Vol C Tables 4.2.6.8 and 6.1.1.4'

loop_
_geom_angle_atom_site_label_1
_geom_angle_atom_site_label_2
_geom_angle_atom_site_label_3
_geom_angle
N1 C1 C2 102.44(19)
N1 C1 H1A 111.3
C2 C1 H1A 111.3
N1 C1 H1B 111.3
C2 C1 H1B 111.3
H1A C1 H1B 109.2
C4 C3 C2 104.1(2)
C4 C3 H3A 110.9
C2 C3 H3A 110.9
C4 C3 H3B 110.9
C2 C3 H3B 110.9
H3A C3 H3B 109.0
C9 C4 C5 112.6(2)
C9 C4 C3 112.6(2)
C5 C4 C3 101.7(2)
C9 C4 H4 107.2(13)
C5 C4 H4 112.2(13)
C3 C4 H4 110.7(13)
C8 C5 C4 116.0(2)
C8 C5 C6 114.1(2)
C4 C5 C6 104.2(2)
C8 C5 H5 111.3(12)
C4 C5 H5 104.6(12)
C6 C5 H5 105.6(13)
C7 C6 C2 104.95(19)
C7 C6 C5 114.9(2)
C2 C6 C5 104.5(2)
C7 C6 H6 110.0(14)
C2 C6 H6 116.0(14)
C5 C6 H6 106.7(14)
N1 C7 C6 102.38(19)
N1 C7 H7A 111.3
C6 C7 H7A 111.3
N1 C7 H7B 111.3
C6 C7 H7B 111.3
H7A C7 H7B 109.2
C5 C8 H8A 109.5
C5 C8 H8B 109.5
H8A C8 H8B 109.5
C5 C8 H8C 109.5
H8A C8 H8C 109.5
H8B C8 H8C 109.5
C10 C9 C4 126.5(3)
C10 C9 H9 116.8
C4 C9 H9 116.8
C9 C10 C11 125.6(3)
C9 C10 H10 117.2
C11 C10 H10 117.2
C10 C11 H11A 109.5
C10 C11 H11B 109.5
H11A C11 H11B 109.5
C10 C11 H11C 109.5
H11A C11 H11C 109.5
H11B C11 H11C 109.5
C13 C12 C17 119.8(2)
C13 C12 S1 120.32(19)
C17 C12 S1 119.79(19)
C12 C13 C14 120.0(2)
C12 C13 H13 120.0
C14 C13 H13 120.0
C13 C14 C15 121.6(2)
C13 C14 H14 119.2
C15 C14 H14 119.2
C16 C15 C14 116.8(2)
C16 C15 C18 122.2(3)
C14 C15 C18 121.0(3)
C17 C16 C15 122.6(2)
C17 C16 H16 118.7
C15 C16 H16 118.7
C16 C17 C12 119.0(2)
C16 C17 H17 120.5
C12 C17 H17 120.5
C15 C18 H18A 109.5
C15 C18 H18B 109.5
H18A C18 H18B 109.5
C15 C18 H18C 109.5
H18A C18 H18C 109.5
H18B C18 H18C 109.5
C7 N1 C1 105.51(19)
C7 N1 S1 121.04(16)
C1 N1 S1 119.50(16)
O2 S1 O1 120.12(13)
O2 S1 N1 106.21(11)
O1 S1 N1 106.75(11)
O2 S1 C12 107.84(12)
O1 S1 C12 107.61(12)
N1 S1 C12 107.79(10)
C1 C2 C3 115.1(2)
C1 C2 C6 105.5(2)
C3 C2 C6 106.3(2)
C1 C2 H2 108.5(13)
C3 C2 H2 110.2(13)
C6 C2 H2 111.1(13)

loop_
_geom_bond_atom_site_label_1
_geom_bond_atom_site_label_2
_geom_bond_distance
C1 N1 1.482(3)
C1 C2 1.516(3)
C1 H1A 0.9700
C1 H1B 0.9700
C3 C4 1.529(3)
C3 C2 1.541(3)
C3 H3A 0.9700
C3 H3B 0.9700
C4 C9 1.511(4)
C4 C5 1.523(4)
C4 H4 0.99(2)
C5 C8 1.496(3)
C5 C6 1.548(3)
C5 H5 1.09(2)
C6 C7 1.526(3)
C6 C2 1.546(3)
C6 H6 1.01(2)
C7 N1 1.465(3)
C7 H7A 0.9700
C7 H7B 0.9700
C8 H8A 0.9600
C8 H8B 0.9600
C8 H8C 0.9600
C9 C10 1.285(3)
C9 H9 0.9300
C10 C11 1.507(4)
C10 H10 0.9300
C11 H11A 0.9600
C11 H11B 0.9600
C11 H11C 0.9600
C12 C13 1.373(3)
C12 C17 1.386(3)
C12 S1 1.762(2)
C13 C14 1.379(3)
C13 H13 0.9300
C14 C15 1.390(3)
C14 H14 0.9300
C15 C16 1.382(3)
C15 C18 1.498(4)
C16 C17 1.376(3)
C16 H16 0.9300
C17 H17 0.9300
C18 H18A 0.9600
C18 H18B 0.9600
C18 H18C 0.9600
N1 S1 1.6168(19)
O1 S1 1.437(2)
O2 S1 1.4220(19)
C2 H2 0.98(2)
